data_1529386
loop_
_publ_author_name
'A.D. Vasiliev'
'A.M. Astakhov'
'M.S. Molokeev'
'L.A. Kruglyakova'
'R.S. Stepanov'

_publ_section_title
;
 Crystal and molecular structure of 1-methyl-1,2-dinitroguanidine
;
_journal_issue 3
_journal_name_full 'Journal of Structural Chemistry'
_journal_page_first 532
_journal_page_last 536
_journal_paper_doi 10.1007/s10947-005-0025-6
_journal_volume 45
_journal_year 2004
_chemical_formula_sum 'C2 H5 N5 O4'
_chemical_formula_weight 163.11
_space_group_crystal_system orthorhombic
_space_group_IT_number 61
_space_group_name_Hall '-P 2ac 2ab'
_space_group_name_H-M_alt 'P b c a'
_symmetry_space_group_name_Hall '-P 2ac 2ab'
_symmetry_space_group_name_H-M 'P b c a'
_atom_sites_solution_hydrogens mixed
_audit_creation_method SHELXL-2014/7
_cell_angle_alpha 90
_cell_angle_beta 90
_cell_angle_gamma 90
_cell_formula_units_Z 8
_cell_length_a 11.1160(10)
_cell_length_b 18.075(2)
_cell_length_c 6.5590(7)
_cell_measurement_temperature 293(2)
_cell_volume 1317.8(2)
_computing_structure_refinement 'SHELXL-2014/7 (Sheldrick, 2014)'
_diffrn_ambient_temperature 293(2)
_diffrn_measured_fraction_theta_full 1.000
_diffrn_measured_fraction_theta_max 1.000
_diffrn_radiation_wavelength 1.5406
_diffrn_reflns_av_unetI/netI 0.0217
_diffrn_reflns_laue_measured_fraction_full 1.000
_diffrn_reflns_laue_measured_fraction_max 1.000
_diffrn_reflns_number 1242
_diffrn_reflns_point_group_measured_fraction_full 1.000
_diffrn_reflns_point_group_measured_fraction_max 1.000
_diffrn_reflns_theta_full 25.000
_diffrn_reflns_theta_max 69.954
_diffrn_reflns_theta_min 4.889
_exptl_absorpt_coefficient_mu 1.374
_exptl_crystal_density_diffrn 1.644
_exptl_crystal_F_000 672
_refine_diff_density_max 0.244
_refine_diff_density_min -0.189
_refine_diff_density_rms 0.052
_refine_ls_extinction_coef 0.0156(19)
_refine_ls_extinction_expression Fc^*^=kFc[1+0.001xFc^2^\l^3^/sin(2\q)]^-1/4^
_refine_ls_extinction_method 'SHELXL-2014/7 (Sheldrick 2014'
_refine_ls_goodness_of_fit_ref 0.986
_refine_ls_hydrogen_treatment refU
_refine_ls_matrix_type full
_refine_ls_number_parameters 114
_refine_ls_number_reflns 1242
_refine_ls_number_restraints 0
_refine_ls_restrained_S_all 0.986
_refine_ls_R_factor_all 0.0726
_refine_ls_R_factor_gt 0.0502
_refine_ls_shift/su_max 0.359
_refine_ls_shift/su_mean 0.030
_refine_ls_structure_factor_coef Fsqd
_refine_ls_weighting_details 'w=1/[\s^2^(Fo^2^)+(0.1112P)^2^+0.2221P] where P=(Fo^2^+2Fc^2^)/3'
_refine_ls_weighting_scheme calc
_refine_ls_wR_factor_gt 0.1401
_refine_ls_wR_factor_ref 0.1556
_reflns_Friedel_coverage 0.000
_reflns_friedel_fraction_full .
_reflns_friedel_fraction_max .
_reflns_number_gt 892
_reflns_number_total 1242
_reflns_threshold_expression 'I > 2\s(I)'
_cod_data_source_file C2H5N5O4.cif
_cod_data_source_block a
_cod_database_code 1529386
_shelx_shelxl_version_number 2014/7
_shelx_space_group_comment
;
The symmetry employed for this shelxl refinement is uniquely defined
by the following loop, which should always be used as a source of
symmetry information in preference to the above space-group names.
They are only intended as comments.
;

loop_
_space_group_symop_operation_xyz
'x, y, z'
'x+1/2, -y+1/2, -z'
'-x, y+1/2, -z+1/2'
'-x+1/2, -y, z+1/2'
'-x, -y, -z'
'-x-1/2, y-1/2, z'
'x, -y-1/2, z-1/2'
'x-1/2, y, -z-1/2'

loop_
_atom_site_label
_atom_site_type_symbol
_atom_site_fract_x
_atom_site_fract_y
_atom_site_fract_z
_atom_site_U_iso_or_equiv
_atom_site_adp_type
_atom_site_occupancy
_atom_site_site_symmetry_order
_atom_site_calc_flag
_atom_site_refinement_flags_posn
_atom_site_refinement_flags_adp
_atom_site_refinement_flags_occupancy
_atom_site_disorder_assembly
_atom_site_disorder_group
N1 N 0.65957(16) 0.15032(10) 0.4890(3) 0.0518(5) Uani 1 1 d . . . . .
N2 N 0.72051(15) 0.10234(10) 0.1933(3) 0.0458(5) Uani 1 1 d . . . . .
C1 C 0.62658(17) 0.10952(10) 0.3176(3) 0.0439(6) Uani 1 1 d . . . . .
N5 N 0.51847(17) 0.08205(13) 0.2982(4) 0.0583(6) Uani 1 1 d . . . . .
H1 H 0.477(3) 0.0832(17) 0.395(5) 0.073(7) Uiso 1 1 d . U . . .
H2 H 0.510(3) 0.0564(17) 0.186(5) 0.073(7) Uiso 1 1 d . U . . .
N3 N 0.5764(2) 0.18099(12) 0.6201(4) 0.0729(7) Uani 1 1 d . . . . .
O1 O 0.6172(2) 0.21327(14) 0.7662(4) 0.1132(10) Uani 1 1 d . . . . .
O2 O 0.4696(2) 0.17587(16) 0.5788(5) 0.1074(11) Uani 1 1 d . . . . .
H6 H 0.499(2) 0.1295(15) 0.663(4) 0.046(6) Uiso 1 1 d . . . . .
N4 N 0.70783(16) 0.06053(10) 0.0255(3) 0.0545(6) Uani 1 1 d . . . . .
O3 O 0.80168(15) 0.04785(10) -0.0672(3) 0.0731(6) Uani 1 1 d . . . . .
O4 O 0.61074(16) 0.03743(13) -0.0376(4) 0.0902(8) Uani 1 1 d . . . . .
C2 C 0.7853(2) 0.1713(2) 0.5286(5) 0.0802(9) Uani 1 1 d . . . . .
H3 H 0.7927 0.1894 0.6657 0.167(12) Uiso 1 1 calc R U . . .
H4 H 0.8092 0.2093 0.4348 0.167(12) Uiso 1 1 calc R U . . .
H5 H 0.8362 0.1288 0.5113 0.167(12) Uiso 1 1 calc R U . . .

loop_
_atom_site_aniso_label
_atom_site_aniso_U_11
_atom_site_aniso_U_22
_atom_site_aniso_U_33
_atom_site_aniso_U_23
_atom_site_aniso_U_13
_atom_site_aniso_U_12
N1 0.0443(10) 0.0594(10) 0.0518(10) -0.0065(8) 0.0008(8) -0.0014(8)
N2 0.0342(10) 0.0495(10) 0.0538(10) -0.0066(7) 0.0002(7) -0.0067(7)
C1 0.0337(11) 0.0414(10) 0.0566(12) 0.0027(8) -0.0031(8) 0.0007(7)
N5 0.0320(10) 0.0713(13) 0.0715(15) -0.0137(10) 0.0040(9) -0.0034(8)
N3 0.0707(17) 0.0681(13) 0.0801(15) -0.0206(11) 0.0281(12) -0.0172(10)
O1 0.122(2) 0.123(2) 0.0951(17) -0.0597(16) 0.0288(15) -0.0284(15)
O2 0.0668(15) 0.1096(19) 0.146(2) -0.0516(18) 0.0450(15) -0.0147(13)
N4 0.0393(10) 0.0589(11) 0.0653(12) -0.0151(9) 0.0029(8) -0.0095(8)
O3 0.0495(10) 0.0879(13) 0.0820(13) -0.0295(10) 0.0178(8) -0.0092(9)
O4 0.0443(10) 0.1283(18) 0.0979(15) -0.0554(13) 0.0032(9) -0.0268(10)
C2 0.0506(15) 0.112(2) 0.0779(18) -0.0303(16) -0.0177(13) -0.0026(14)

loop_
_atom_type_symbol
_atom_type_description
_atom_type_scat_dispersion_real
_atom_type_scat_dispersion_imag
_atom_type_scat_source
C C 0.0181 0.0091 'International Tables Vol C Tables 4.2.6.8 and 6.1.1.4'
N N 0.0311 0.0180 'International Tables Vol C Tables 4.2.6.8 and 6.1.1.4'
O O 0.0492 0.0322 'International Tables Vol C Tables 4.2.6.8 and 6.1.1.4'
H H 0.0000 0.0000 'International Tables Vol C Tables 4.2.6.8 and 6.1.1.4'

loop_
_geom_angle_atom_site_label_1
_geom_angle_atom_site_label_2
_geom_angle_atom_site_label_3
_geom_angle
_geom_angle_site_symmetry_1
_geom_angle_site_symmetry_3
N3 N1 C1 122.66(19) . .
N3 N1 C2 115.0(2) . .
C1 N1 C2 121.90(19) . .
C1 N2 N4 118.34(17) . .
N5 C1 N2 128.7(2) . .
N5 C1 N1 121.4(2) . .
N2 C1 N1 109.84(17) . .
C1 N5 H1 117(2) . .
C1 N5 H2 112(2) . .
H1 N5 H2 130(3) . .
O2 N3 O1 125.2(2) . .
O2 N3 N1 118.9(2) . .
O1 N3 N1 115.9(2) . .
O2 N3 H6 49.3(11) . .
O1 N3 H6 115.1(11) . .
N1 N3 H6 107.0(11) . .
N3 O2 H6 69.3(14) . .
O3 N4 O4 121.03(19) . .
O3 N4 N2 114.93(16) . .
O4 N4 N2 124.02(18) . .
N1 C2 H3 109.5 . .
N1 C2 H4 109.5 . .
H3 C2 H4 109.5 . .
N1 C2 H5 109.5 . .
H3 C2 H5 109.5 . .
H4 C2 H5 109.5 . .

loop_
_geom_bond_atom_site_label_1
_geom_bond_atom_site_label_2
_geom_bond_distance
_geom_bond_site_symmetry_2
N1 N3 1.379(3) .
N1 C1 1.394(3) .
N1 C2 1.472(3) .
N2 C1 1.331(3) .
N2 N4 1.342(3) .
C1 N5 1.307(3) .
N5 H1 0.78(4) .
N5 H2 0.88(4) .
N3 O2 1.222(4) .
N3 O1 1.210(3) .
N3 H6 1.30(3) .
O2 H6 1.05(3) .
N4 O3 1.229(2) .
N4 O4 1.229(2) .
C2 H3 0.9600 .
C2 H4 0.9600 .
C2 H5 0.9600 .

loop_
_geom_torsion_atom_site_label_1
_geom_torsion_atom_site_label_2
_geom_torsion_atom_site_label_3
_geom_torsion_atom_site_label_4
_geom_torsion
_geom_torsion_site_symmetry_1
_geom_torsion_site_symmetry_2
_geom_torsion_site_symmetry_3
_geom_torsion_site_symmetry_4
N4 N2 C1 N5 -1.6(3) . . . .
N4 N2 C1 N1 175.84(18) . . . .
N3 N1 C1 N5 -17.6(3) . . . .
C2 N1 C1 N5 170.0(3) . . . .
N3 N1 C1 N2 164.7(2) . . . .
C2 N1 C1 N2 -7.7(3) . . . .
C1 N1 N3 O2 -4.2(4) . . . .
C2 N1 N3 O2 168.6(3) . . . .
C1 N1 N3 O1 178.0(2) . . . .
C2 N1 N3 O1 -9.2(4) . . . .
C1 N2 N4 O3 -170.4(2) . . . .
C1 N2 N4 O4 11.4(4) . . . .

_cod_database_fobs_code 1529386
